data_1555880
loop_
_publ_author_name
'Chen, Zi-Sheng'
'Yang, Fang'
'Ling, Huibo'
'Li, Mengxue'
'Gao, Jin-Ming'
'Ji, Kegong'

_publ_section_title
;
 Metal-Free, Site-Selective Addition to Ynones: An Approach to Synthesize
 Substituted Quinoline Derivatives.
;
_journal_issue 22
_journal_name_full 'Organic letters'
_journal_page_first 5828
_journal_page_last 5831
_journal_paper_doi 10.1021/acs.orglett.6b02813
_journal_volume 18
_journal_year 2016
_chemical_formula_moiety 'C31 H21 N O2'
_chemical_formula_sum 'C31 H21 N O2'
_chemical_formula_weight 439.49
_space_group_crystal_system triclinic
_space_group_IT_number 2
_space_group_name_Hall '-P 1'
_space_group_name_H-M_alt 'P -1'
_atom_sites_solution_hydrogens geom
_atom_sites_solution_primary direct
_audit_creation_date 2015-06-17
_audit_creation_method
;
Olex2 1.2
(compiled 2015.01.26 svn.r3150 for OlexSys, GUI svn.r4998)
;
_cell_angle_alpha 74.29(3)
_cell_angle_beta 78.02(4)
_cell_angle_gamma 74.27(4)
_cell_formula_units_Z 2
_cell_length_a 9.247(6)
_cell_length_b 10.736(4)
_cell_length_c 12.601(5)
_cell_measurement_reflns_used 336
_cell_measurement_temperature 294.6(6)
_cell_measurement_theta_max 17.6710
_cell_measurement_theta_min 3.5730
_cell_volume 1146.9(10)
_computing_cell_refinement
;
CrysAlisPro, Agilent Technologies,
Version 1.171.37.33 (release 27-03-2014 CrysAlis171 .NET)
(compiled Mar 27 2014,17:12:48)
;
_computing_data_collection
;
CrysAlisPro, Agilent Technologies,
Version 1.171.37.33 (release 27-03-2014 CrysAlis171 .NET)
(compiled Mar 27 2014,17:12:48)
;
_computing_data_reduction
;
CrysAlisPro, Agilent Technologies,
Version 1.171.37.33 (release 27-03-2014 CrysAlis171 .NET)
(compiled Mar 27 2014,17:12:48)
;
_computing_molecular_graphics 'Olex2 (Dolomanov et al., 2009)'
_computing_publication_material 'Olex2 (Dolomanov et al., 2009)'
_computing_structure_refinement 'ShelXL (Sheldrick, 2008)'
_computing_structure_solution 'ShelXS (Sheldrick, 2008)'
_diffrn_ambient_environment air
_diffrn_ambient_temperature 294.6(6)
_diffrn_detector 'CCD plate'
_diffrn_detector_area_resol_mean 16.0733
_diffrn_detector_type Eos
_diffrn_measured_fraction_theta_full 0.990
_diffrn_measured_fraction_theta_max 0.990
_diffrn_measurement_details
;
#__ type_ start__ end____ width___ exp.time_
  1 omega  -52.00   32.00   2.0000   12.0000
omega____ theta____ kappa____ phi______ frames
    -       20.7416  -19.0000 -180.0000 42

#__ type_ start__ end____ width___ exp.time_
  2 omega   -8.00   24.00   2.0000   12.0000
omega____ theta____ kappa____ phi______ frames
    -      -17.3041  -99.0000 -150.0000 16

#__ type_ start__ end____ width___ exp.time_
  3 omega  -19.00   61.00   2.0000   12.0000
omega____ theta____ kappa____ phi______ frames
    -       20.7416  -99.0000 -180.0000 40

#__ type_ start__ end____ width___ exp.time_
  4 omega  -11.00   23.00   2.0000   12.0000
omega____ theta____ kappa____ phi______ frames
    -      -17.3041  -99.0000  -30.0000 17

#__ type_ start__ end____ width___ exp.time_
  5 omega  -46.00   42.00   2.0000   12.0000
omega____ theta____ kappa____ phi______ frames
    -       20.7416  -57.0000  -60.0000 44

#__ type_ start__ end____ width___ exp.time_
  6 omega  -22.00   36.00   2.0000   12.0000
omega____ theta____ kappa____ phi______ frames
    -       20.7416  -57.0000   60.0000 29
;
_diffrn_measurement_device 'four-circle diffractometer'
_diffrn_measurement_device_type 'SuperNova, Dual, Cu at zero, Eos'
_diffrn_measurement_method '\w scans'
_diffrn_orient_matrix_UB_11 0.0786793000
_diffrn_orient_matrix_UB_12 -0.0211820000
_diffrn_orient_matrix_UB_13 0.0040771000
_diffrn_orient_matrix_UB_21 -0.0140954000
_diffrn_orient_matrix_UB_22 0.0189795000
_diffrn_orient_matrix_UB_23 0.0515791000
_diffrn_orient_matrix_UB_31 -0.0098887000
_diffrn_orient_matrix_UB_32 -0.0645040000
_diffrn_orient_matrix_UB_33 0.0285565000
_diffrn_radiation_monochromator mirror
_diffrn_radiation_probe x-ray
_diffrn_radiation_type MoK\a
_diffrn_radiation_wavelength 0.71073
_diffrn_reflns_av_R_equivalents 0.1533
_diffrn_reflns_av_unetI/netI 0.3813
_diffrn_reflns_Laue_measured_fraction_full 0.990
_diffrn_reflns_Laue_measured_fraction_max 0.990
_diffrn_reflns_limit_h_max 10
_diffrn_reflns_limit_h_min -11
_diffrn_reflns_limit_k_max 13
_diffrn_reflns_limit_k_min -12
_diffrn_reflns_limit_l_max 15
_diffrn_reflns_limit_l_min -15
_diffrn_reflns_number 6897
_diffrn_reflns_point_group_measured_fraction_full 0.990
_diffrn_reflns_point_group_measured_fraction_max 0.990
_diffrn_reflns_theta_full 25.500
_diffrn_reflns_theta_max 25.515
_diffrn_reflns_theta_min 3.404
_diffrn_source 'SuperNova (Mo) X-ray Source'
_exptl_absorpt_coefficient_mu 0.079
_exptl_absorpt_correction_T_max 1.00000
_exptl_absorpt_correction_T_min 0.82589
_exptl_absorpt_correction_type multi-scan
_exptl_absorpt_process_details
;
CrysAlisPro, Agilent Technologies,
Version 1.171.37.33 (release 27-03-2014 CrysAlis171 .NET)
(compiled Mar 27 2014,17:12:48)
Empirical absorption correction using spherical harmonics,
 implemented in SCALE3 ABSPACK scaling algorithm.
;
_exptl_crystal_colour 'clear light colourless'
_exptl_crystal_colour_lustre clear
_exptl_crystal_colour_modifier light
_exptl_crystal_colour_primary colourless
_exptl_crystal_density_diffrn 1.273
_exptl_crystal_description block
_exptl_crystal_F_000 460
_exptl_crystal_size_max 0.21
_exptl_crystal_size_mid 0.15
_exptl_crystal_size_min 0.12
_refine_diff_density_max 0.259
_refine_diff_density_min -0.184
_refine_diff_density_rms 0.050
_refine_ls_extinction_coef 0.008(3)
_refine_ls_extinction_expression Fc^*^=kFc[1+0.001xFc^2^\l^3^/sin(2\q)]^-1/4^
_refine_ls_extinction_method 'SHELXL-2014/7 (Sheldrick 2014'
_refine_ls_goodness_of_fit_ref 0.879
_refine_ls_hydrogen_treatment constr
_refine_ls_matrix_type full
_refine_ls_number_parameters 309
_refine_ls_number_reflns 4226
_refine_ls_number_restraints 0
_refine_ls_restrained_S_all 0.879
_refine_ls_R_factor_all 0.3872
_refine_ls_R_factor_gt 0.0953
_refine_ls_shift/su_max 0.000
_refine_ls_shift/su_mean 0.000
_refine_ls_structure_factor_coef Fsqd
_refine_ls_weighting_details 'w=1/[\s^2^(Fo^2^)+(0.0658P)^2^] where P=(Fo^2^+2Fc^2^)/3'
_refine_ls_weighting_scheme calc
_refine_ls_wR_factor_gt 0.1803
_refine_ls_wR_factor_ref 0.3364
_reflns_Friedel_coverage 0.000
_reflns_number_gt 679
_reflns_number_total 4226
_reflns_threshold_expression 'I > 2\s(I)'
_cod_data_source_file ol6b02813_si_002.cif
_cod_data_source_block qiuyf_0614
_cod_original_cell_volume 1146.8(10)
_cod_database_code 1555880
_shelx_space_group_comment
;
The symmetry employed for this shelxl refinement is uniquely defined
by the following loop, which should always be used as a source of
symmetry information in preference to the above space-group names.
They are only intended as comments.
;
_reflns_odcompleteness_completeness 99.32
_reflns_odcompleteness_iscentric 1
_reflns_odcompleteness_theta 26.32
_olex2_refinement_description
;
1. Fixed Uiso
 At 1.2 times of:
  All C(H) groups
 At 1.5 times of:
  All C(H,H,H) groups
2.a Aromatic/amide H refined with riding coordinates:
 C3(H3), C4(H4), C5(H5), C6(H6), C9(H9), C10(H10), C11(H11), C12(H12),
 C16(H16), C18(H18), C21(H21), C22(H22), C23(H23), C27(H27), C28(H28), C29(H29),
  C30(H30), C31(H31)
2.b Idealised Me refined as rotating group:
 C24(H24A,H24B,H24C)
;
_shelx_shelxl_version_number 2014/7
_olex2_date_sample_data_collection 2015-06-17
_olex2_submission_special_instructions 'No special instructions were received'

loop_
_space_group_symop_operation_xyz
'x, y, z'
'-x, -y, -z'

loop_
_atom_site_label
_atom_site_type_symbol
_atom_site_fract_x
_atom_site_fract_y
_atom_site_fract_z
_atom_site_U_iso_or_equiv
_atom_site_adp_type
_atom_site_occupancy
_atom_site_site_symmetry_order
_atom_site_calc_flag
_atom_site_refinement_flags_posn
O1 O 0.0750(8) 0.2082(6) 0.3167(6) 0.087(2) Uani 1 1 d .
O2 O 0.0256(9) 0.4140(7) 0.2086(5) 0.108(3) Uani 1 1 d .
N1 N -0.2499(9) 0.2543(7) 0.3195(6) 0.074(2) Uani 1 1 d .
C1 C -0.1169(11) 0.2331(7) 0.4673(7) 0.066(3) Uani 1 1 d .
C2 C -0.1701(11) 0.2659(8) 0.5739(7) 0.066(3) Uani 1 1 d .
C3 C -0.3150(13) 0.2531(8) 0.6319(8) 0.088(3) Uani 1 1 d .
H3 H -0.3791 0.2266 0.5988 0.105 Uiso 1 1 calc R
C4 C -0.3637(13) 0.2787(9) 0.7358(9) 0.094(3) Uani 1 1 d .
H4 H -0.4568 0.2645 0.7754 0.112 Uiso 1 1 calc R
C5 C -0.2716(14) 0.3258(9) 0.7797(8) 0.100(4) Uani 1 1 d .
H5 H -0.3074 0.3475 0.8486 0.120 Uiso 1 1 calc R
C6 C -0.1290(12) 0.3434(9) 0.7286(8) 0.086(3) Uani 1 1 d .
H6 H -0.0690 0.3726 0.7632 0.104 Uiso 1 1 calc R
C7 C -0.0768(13) 0.3154(8) 0.6213(8) 0.079(3) Uani 1 1 d .
C8 C 0.0710(11) 0.3362(8) 0.5629(7) 0.065(3) Uani 1 1 d .
C9 C 0.1631(12) 0.3892(8) 0.6059(7) 0.081(3) Uani 1 1 d .
H9 H 0.1309 0.4132 0.6740 0.097 Uiso 1 1 calc R
C10 C 0.2979(12) 0.4049(8) 0.5474(8) 0.073(3) Uani 1 1 d .
H10 H 0.3589 0.4396 0.5765 0.087 Uiso 1 1 calc R
C11 C 0.3501(12) 0.3714(9) 0.4450(9) 0.089(3) Uani 1 1 d .
H11 H 0.4443 0.3843 0.4068 0.107 Uiso 1 1 calc R
C12 C 0.2634(14) 0.3195(9) 0.4001(8) 0.091(3) Uani 1 1 d .
H12 H 0.2987 0.2953 0.3322 0.109 Uiso 1 1 calc R
C13 C 0.1188(12) 0.3033(8) 0.4589(7) 0.066(3) Uani 1 1 d .
C14 C 0.0233(13) 0.2526(8) 0.4161(7) 0.074(3) Uani 1 1 d .
C15 C -0.2101(11) 0.1818(10) 0.4140(8) 0.071(3) Uani 1 1 d .
C16 C -0.2449(12) 0.0554(10) 0.4682(8) 0.092(3) Uani 1 1 d .
H16 H -0.2146 0.0080 0.5365 0.111 Uiso 1 1 calc R
C17 C -0.3732(12) 0.0806(9) 0.3137(9) 0.077(3) Uani 1 1 d .
C18 C -0.3262(13) 0.0076(9) 0.4132(9) 0.100(4) Uani 1 1 d .
H18 H -0.3491 -0.0750 0.4443 0.121 Uiso 1 1 calc R
C19 C -0.3373(11) 0.2041(9) 0.2673(8) 0.074(3) Uani 1 1 d .
C20 C -0.3825(12) 0.2802(10) 0.1644(9) 0.088(3) Uani 1 1 d .
C21 C -0.4674(13) 0.2341(14) 0.1151(10) 0.113(4) Uani 1 1 d .
H21 H -0.5018 0.2867 0.0494 0.136 Uiso 1 1 calc R
C22 C -0.5056(14) 0.1112(16) 0.1583(11) 0.117(4) Uani 1 1 d .
H22 H -0.5612 0.0815 0.1205 0.141 Uiso 1 1 calc R
C23 C -0.4608(14) 0.0359(12) 0.2559(12) 0.113(4) Uani 1 1 d .
H23 H -0.4869 -0.0456 0.2859 0.135 Uiso 1 1 calc R
C24 C -0.3368(14) 0.4126(11) 0.1174(9) 0.137(5) Uani 1 1 d .
H24A H -0.3501 0.4574 0.1764 0.206 Uiso 1 1 calc GR
H24B H -0.3993 0.4668 0.0621 0.206 Uiso 1 1 calc GR
H24C H -0.2323 0.3973 0.0839 0.206 Uiso 1 1 calc GR
C25 C 0.0653(12) 0.2956(11) 0.2162(9) 0.078(3) Uani 1 1 d .
C26 C 0.1000(11) 0.2300(11) 0.1231(8) 0.080(3) Uani 1 1 d .
C27 C 0.1332(13) 0.3041(11) 0.0193(10) 0.107(4) Uani 1 1 d .
H27 H 0.1346 0.3928 0.0094 0.128 Uiso 1 1 calc R
C28 C 0.1659(16) 0.245(2) -0.0752(12) 0.145(6) Uani 1 1 d .
H28 H 0.1793 0.2954 -0.1478 0.174 Uiso 1 1 calc R
C29 C 0.1763(18) 0.114(2) -0.0532(14) 0.148(6) Uani 1 1 d .
H29 H 0.2064 0.0726 -0.1126 0.177 Uiso 1 1 calc R
C30 C 0.1451(15) 0.0370(13) 0.0521(14) 0.132(5) Uani 1 1 d .
H30 H 0.1473 -0.0525 0.0616 0.158 Uiso 1 1 calc R
C31 C 0.1107(12) 0.0929(11) 0.1426(10) 0.104(4) Uani 1 1 d .
H31 H 0.0951 0.0416 0.2146 0.125 Uiso 1 1 calc R

loop_
_atom_site_aniso_label
_atom_site_aniso_U_11
_atom_site_aniso_U_22
_atom_site_aniso_U_33
_atom_site_aniso_U_23
_atom_site_aniso_U_13
_atom_site_aniso_U_12
O1 0.096(5) 0.086(5) 0.077(4) -0.026(4) 0.002(4) -0.021(4)
O2 0.127(7) 0.100(6) 0.102(5) -0.041(5) -0.012(5) -0.021(5)
N1 0.077(6) 0.089(6) 0.053(5) -0.023(4) 0.005(5) -0.019(5)
C1 0.076(7) 0.047(5) 0.064(6) -0.021(4) 0.005(6) 0.000(5)
C2 0.064(7) 0.058(6) 0.064(6) -0.011(5) -0.002(6) -0.004(5)
C3 0.114(10) 0.081(7) 0.071(7) -0.035(6) 0.005(7) -0.023(7)
C4 0.093(9) 0.098(8) 0.096(8) -0.042(6) 0.013(7) -0.034(7)
C5 0.118(11) 0.104(9) 0.087(8) -0.041(6) 0.014(8) -0.041(8)
C6 0.083(8) 0.105(8) 0.084(8) -0.029(6) -0.013(7) -0.034(7)
C7 0.118(10) 0.047(6) 0.075(7) -0.024(5) -0.017(7) -0.013(6)
C8 0.066(7) 0.070(6) 0.057(6) -0.009(5) -0.006(6) -0.021(6)
C9 0.095(9) 0.090(7) 0.062(6) -0.024(5) -0.007(7) -0.024(7)
C10 0.073(8) 0.067(6) 0.078(7) -0.023(5) -0.015(6) -0.004(6)
C11 0.073(8) 0.086(7) 0.104(9) -0.030(6) -0.005(7) -0.011(6)
C12 0.111(10) 0.095(8) 0.073(7) -0.036(6) 0.005(7) -0.033(7)
C13 0.096(8) 0.046(5) 0.047(6) -0.007(4) -0.009(6) -0.006(6)
C14 0.104(9) 0.055(6) 0.050(6) -0.021(5) 0.010(6) -0.002(6)
C15 0.087(8) 0.089(7) 0.059(6) -0.026(5) -0.004(6) -0.053(6)
C16 0.093(9) 0.096(8) 0.093(8) -0.029(7) 0.002(7) -0.034(7)
C17 0.089(8) 0.061(7) 0.077(7) -0.035(6) 0.028(6) -0.021(6)
C18 0.139(11) 0.059(7) 0.084(8) 0.001(6) 0.006(8) -0.025(7)
C19 0.081(8) 0.074(7) 0.074(7) -0.036(6) 0.000(6) -0.017(6)
C20 0.085(9) 0.082(8) 0.091(8) -0.026(7) 0.001(7) -0.014(7)
C21 0.099(10) 0.154(12) 0.109(9) -0.060(9) 0.006(8) -0.050(9)
C22 0.098(10) 0.174(14) 0.110(10) -0.075(10) -0.017(9) -0.036(10)
C23 0.118(10) 0.098(9) 0.151(12) -0.077(9) -0.006(9) -0.036(8)
C24 0.157(12) 0.141(11) 0.136(10) -0.038(9) -0.027(10) -0.060(10)
C25 0.084(8) 0.075(7) 0.077(7) -0.029(7) -0.001(6) -0.016(7)
C26 0.062(7) 0.115(9) 0.061(6) -0.035(7) 0.003(6) -0.015(7)
C27 0.108(10) 0.105(9) 0.090(8) -0.027(7) -0.002(8) -0.002(7)
C28 0.113(12) 0.202(16) 0.092(10) -0.047(12) -0.013(9) 0.021(13)
C29 0.134(13) 0.190(17) 0.116(13) -0.087(13) -0.033(11) 0.031(14)
C30 0.139(13) 0.126(11) 0.154(12) -0.074(11) -0.074(12) 0.013(9)
C31 0.121(10) 0.093(9) 0.121(10) -0.068(7) -0.016(8) -0.019(8)

loop_
_atom_type_symbol
_atom_type_description
_atom_type_scat_dispersion_real
_atom_type_scat_dispersion_imag
_atom_type_scat_source
C C 0.0033 0.0016 'International Tables Vol C Tables 4.2.6.8 and 6.1.1.4'
H H 0.0000 0.0000 'International Tables Vol C Tables 4.2.6.8 and 6.1.1.4'
N N 0.0061 0.0033 'International Tables Vol C Tables 4.2.6.8 and 6.1.1.4'
O O 0.0106 0.0060 'International Tables Vol C Tables 4.2.6.8 and 6.1.1.4'

loop_
_geom_angle_atom_site_label_1
_geom_angle_atom_site_label_2
_geom_angle_atom_site_label_3
_geom_angle
C25 O1 C14 120.5(7)
C15 N1 C19 116.7(8)
C2 C1 C15 121.7(9)
C14 C1 C2 117.1(9)
C14 C1 C15 121.2(8)
C3 C2 C1 121.4(9)
C3 C2 C7 119.0(9)
C7 C2 C1 119.6(9)
C2 C3 H3 119.2
C4 C3 C2 121.7(10)
C4 C3 H3 119.2
C3 C4 H4 120.9
C5 C4 C3 118.1(10)
C5 C4 H4 120.9
C4 C5 H5 117.8
C4 C5 C6 124.3(10)
C6 C5 H5 117.8
C5 C6 H6 121.1
C5 C6 C7 117.8(9)
C7 C6 H6 121.1
C2 C7 C6 118.9(10)
C2 C7 C8 121.3(9)
C6 C7 C8 119.7(9)
C9 C8 C7 122.5(9)
C9 C8 C13 120.1(9)
C13 C8 C7 117.3(9)
C8 C9 H9 120.5
C10 C9 C8 119.0(9)
C10 C9 H9 120.5
C9 C10 H10 118.8
C9 C10 C11 122.5(9)
C11 C10 H10 118.8
C10 C11 H11 119.9
C12 C11 C10 120.2(10)
C12 C11 H11 119.9
C11 C12 H12 120.6
C11 C12 C13 118.9(9)
C13 C12 H12 120.6
C8 C13 C12 119.2(9)
C8 C13 C14 119.3(10)
C14 C13 C12 121.5(9)
O1 C14 C13 119.9(10)
C1 C14 O1 114.5(9)
C1 C14 C13 125.4(9)
N1 C15 C1 116.6(8)
N1 C15 C16 125.3(8)
C16 C15 C1 118.1(9)
C15 C16 H16 121.8
C18 C16 C15 116.5(9)
C18 C16 H16 121.8
C18 C17 C19 119.2(10)
C18 C17 C23 122.5(11)
C19 C17 C23 118.3(10)
C16 C18 H18 119.5
C17 C18 C16 120.9(9)
C17 C18 H18 119.5
C17 C19 N1 121.4(10)
C17 C19 C20 120.3(10)
C20 C19 N1 118.2(9)
C19 C20 C24 117.6(10)
C21 C20 C19 118.6(10)
C21 C20 C24 123.8(11)
C20 C21 H21 118.5
C20 C21 C22 123.0(12)
C22 C21 H21 118.5
C21 C22 H22 120.5
C23 C22 C21 119.0(12)
C23 C22 H22 120.5
C17 C23 H23 119.7
C22 C23 C17 120.7(11)
C22 C23 H23 119.7
C20 C24 H24A 109.5
C20 C24 H24B 109.5
C20 C24 H24C 109.5
H24A C24 H24B 109.5
H24A C24 H24C 109.5
H24B C24 H24C 109.5
O1 C25 C26 112.9(9)
O2 C25 O1 121.6(9)
O2 C25 C26 125.4(10)
C27 C26 C25 117.5(10)
C27 C26 C31 121.7(10)
C31 C26 C25 120.5(9)
C26 C27 H27 120.1
C26 C27 C28 119.8(11)
C28 C27 H27 120.1
C27 C28 H28 121.8
C29 C28 C27 116.5(14)
C29 C28 H28 121.8
C28 C29 H29 117.9
C28 C29 C30 124.1(16)
C30 C29 H29 117.9
C29 C30 H30 120.2
C31 C30 C29 119.6(13)
C31 C30 H30 120.2
C26 C31 H31 121.1
C30 C31 C26 117.8(11)
C30 C31 H31 121.1

loop_
_geom_bond_atom_site_label_1
_geom_bond_atom_site_label_2
_geom_bond_distance
O1 C14 1.406(9)
O1 C25 1.360(10)
O2 C25 1.207(10)
N1 C15 1.298(10)
N1 C19 1.424(10)
C1 C2 1.435(11)
C1 C14 1.367(11)
C1 C15 1.482(11)
C2 C3 1.409(11)
C2 C7 1.420(11)
C3 H3 0.9300
C3 C4 1.370(11)
C4 H4 0.9300
C4 C5 1.367(11)
C5 H5 0.9300
C5 C6 1.381(12)
C6 H6 0.9300
C6 C7 1.422(11)
C7 C8 1.456(12)
C8 C9 1.401(10)
C8 C13 1.401(10)
C9 H9 0.9300
C9 C10 1.339(11)
C10 H10 0.9300
C10 C11 1.388(11)
C11 H11 0.9300
C11 C12 1.369(11)
C12 H12 0.9300
C12 C13 1.419(12)
C13 C14 1.408(12)
C15 C16 1.433(11)
C16 H16 0.9300
C16 C18 1.387(12)
C17 C18 1.373(12)
C17 C19 1.396(11)
C17 C23 1.435(13)
C18 H18 0.9300
C19 C20 1.410(12)
C20 C21 1.351(12)
C20 C24 1.522(12)
C21 H21 0.9300
C21 C22 1.395(13)
C22 H22 0.9300
C22 C23 1.353(13)
C23 H23 0.9300
C24 H24A 0.9600
C24 H24B 0.9600
C24 H24C 0.9600
C25 C26 1.465(12)
C26 C27 1.356(12)
C26 C31 1.404(11)
C27 H27 0.9300
C27 C28 1.437(15)
C28 H28 0.9300
C28 C29 1.337(16)
C29 H29 0.9300
C29 C30 1.382(16)
C30 H30 0.9300
C30 C31 1.371(13)
C31 H31 0.9300

loop_
_geom_torsion_atom_site_label_1
_geom_torsion_atom_site_label_2
_geom_torsion_atom_site_label_3
_geom_torsion_atom_site_label_4
_geom_torsion
O1 C25 C26 C27 -162.9(9)
O1 C25 C26 C31 11.9(14)
O2 C25 C26 C27 20.1(17)
O2 C25 C26 C31 -165.1(11)
N1 C15 C16 C18 0.8(16)
N1 C19 C20 C21 -179.0(9)
N1 C19 C20 C24 -1.1(14)
C1 C2 C3 C4 177.1(8)
C1 C2 C7 C6 -178.0(8)
C1 C2 C7 C8 1.3(12)
C1 C15 C16 C18 -177.0(9)
C2 C1 C14 O1 174.8(7)
C2 C1 C14 C13 -0.6(12)
C2 C1 C15 N1 117.6(9)
C2 C1 C15 C16 -64.4(12)
C2 C3 C4 C5 4.2(14)
C2 C7 C8 C9 177.7(8)
C2 C7 C8 C13 -1.1(11)
C3 C2 C7 C6 3.5(12)
C3 C2 C7 C8 -177.3(7)
C3 C4 C5 C6 -3.3(15)
C4 C5 C6 C7 2.5(14)
C5 C6 C7 C2 -2.5(13)
C5 C6 C7 C8 178.2(8)
C6 C7 C8 C9 -3.0(12)
C6 C7 C8 C13 178.2(8)
C7 C2 C3 C4 -4.4(13)
C7 C8 C9 C10 179.7(8)
C7 C8 C13 C12 -178.7(8)
C7 C8 C13 C14 0.1(11)
C8 C9 C10 C11 0.4(13)
C8 C13 C14 O1 -174.4(7)
C8 C13 C14 C1 0.8(13)
C9 C8 C13 C12 2.4(12)
C9 C8 C13 C14 -178.8(8)
C9 C10 C11 C12 -0.3(14)
C10 C11 C12 C13 1.2(14)
C11 C12 C13 C8 -2.3(13)
C11 C12 C13 C14 178.9(8)
C12 C13 C14 O1 4.4(13)
C12 C13 C14 C1 179.6(8)
C13 C8 C9 C10 -1.5(12)
C14 O1 C25 O2 6.8(15)
C14 O1 C25 C26 -170.3(9)
C14 C1 C2 C3 178.1(8)
C14 C1 C2 C7 -0.4(11)
C14 C1 C15 N1 -61.6(12)
C14 C1 C15 C16 116.4(9)
C15 N1 C19 C17 -2.3(13)
C15 N1 C19 C20 -180.0(9)
C15 C1 C2 C3 -1.2(12)
C15 C1 C2 C7 -179.7(8)
C15 C1 C14 O1 -6.0(11)
C15 C1 C14 C13 178.6(9)
C15 C16 C18 C17 -1.6(16)
C17 C19 C20 C21 3.3(15)
C17 C19 C20 C24 -178.8(9)
C18 C17 C19 N1 1.5(14)
C18 C17 C19 C20 179.2(9)
C18 C17 C23 C22 179.6(12)
C19 N1 C15 C1 178.9(8)
C19 N1 C15 C16 1.1(15)
C19 C17 C18 C16 0.5(16)
C19 C17 C23 C22 0.7(16)
C19 C20 C21 C22 -3.5(17)
C20 C21 C22 C23 2.3(19)
C21 C22 C23 C17 -0.9(19)
C23 C17 C18 C16 -178.4(10)
C23 C17 C19 N1 -179.5(8)
C23 C17 C19 C20 -1.9(14)
C24 C20 C21 C22 178.7(11)
C25 O1 C14 C1 100.5(9)
C25 O1 C14 C13 -83.8(11)
C25 C26 C27 C28 -179.1(11)
C25 C26 C31 C30 -179.4(11)
C26 C27 C28 C29 -6(2)
C27 C26 C31 C30 -4.8(17)
C27 C28 C29 C30 6(3)
C28 C29 C30 C31 -5(3)
C29 C30 C31 C26 3.7(19)
C31 C26 C27 C28 6.2(18)
